data_7212739
loop_
_publ_author_name
'Bolligarla, Ramababu'
'Das, Samar K.'

_publ_section_title
;
 Dimensionality of coordination polymers decided by the type of
 hybridization of the central carbon atom of the solvent molecule that
 coordinates to an alkali metal cation: from discrete to 3D networks based
 on a gold(iii) bis(dithiolene) complex
;
_journal_issue 11
_journal_name_full CrystEngComm
_journal_page_first 3409
_journal_paper_doi 10.1039/c0ce00097c
_journal_volume 12
_journal_year 2010
_chemical_formula_moiety 'C16 H20 Au N4 Na O4 S6'
_chemical_formula_sum 'C16 H20 Au N4 Na O4 S6'
_chemical_formula_weight 744.68
_chemical_name_systematic
;
?
;
_space_group_IT_number 2
_symmetry_cell_setting triclinic
_symmetry_space_group_name_Hall '-P 1'
_symmetry_space_group_name_H-M 'P -1'
_atom_sites_solution_hydrogens geom
_atom_sites_solution_primary direct
_atom_sites_solution_secondary difmap
_audit_creation_method SHELXL-97
_cell_angle_alpha 63.7770(10)
_cell_angle_beta 76.7350(10)
_cell_angle_gamma 86.0330(10)
_cell_formula_units_Z 1
_cell_length_a 7.4087(5)
_cell_length_b 9.1583(6)
_cell_length_c 10.1717(7)
_cell_measurement_reflns_used 6282
_cell_measurement_temperature 100(2)
_cell_measurement_theta_max 26.03
_cell_measurement_theta_min 2.29
_cell_volume 602.20(7)
_computing_cell_refinement 'Bruker SMART'
_computing_data_collection 'Bruker SMART'
_computing_data_reduction 'Bruker SADABs'
_computing_molecular_graphics 'Bruker SHELXTL'
_computing_publication_material 'Bruker SHELXTL'
_computing_structure_refinement 'SHELXL-97 (Sheldrick, 1997)'
_computing_structure_solution 'SHELXS-97 (Sheldrick, 1990)'
_diffrn_ambient_temperature 100(2)
_diffrn_measured_fraction_theta_full 0.992
_diffrn_measured_fraction_theta_max 0.992
_diffrn_measurement_device_type 'CCD area detector'
_diffrn_measurement_method 'phi and omega scans'
_diffrn_radiation_monochromator graphite
_diffrn_radiation_source 'fine-focus sealed tube'
_diffrn_radiation_type MoK\a
_diffrn_radiation_wavelength 0.71073
_diffrn_reflns_av_R_equivalents 0.0186
_diffrn_reflns_av_sigmaI/netI 0.0203
_diffrn_reflns_limit_h_max 9
_diffrn_reflns_limit_h_min -9
_diffrn_reflns_limit_k_max 11
_diffrn_reflns_limit_k_min -11
_diffrn_reflns_limit_l_max 12
_diffrn_reflns_limit_l_min -12
_diffrn_reflns_number 6241
_diffrn_reflns_theta_full 26.03
_diffrn_reflns_theta_max 26.03
_diffrn_reflns_theta_min 2.29
_exptl_absorpt_coefficient_mu 6.678
_exptl_absorpt_correction_T_max 0.6171
_exptl_absorpt_correction_T_min 0.1492
_exptl_absorpt_correction_type empirical
_exptl_absorpt_process_details 'Bruker SADABS'
_exptl_crystal_colour red
_exptl_crystal_density_diffrn 2.053
_exptl_crystal_density_method 'not measured'
_exptl_crystal_description block
_exptl_crystal_F_000 362
_exptl_crystal_size_max 0.46
_exptl_crystal_size_mid 0.18
_exptl_crystal_size_min 0.08
_refine_diff_density_max 0.877
_refine_diff_density_min -1.350
_refine_diff_density_rms 0.180
_refine_ls_extinction_method none
_refine_ls_goodness_of_fit_ref 1.125
_refine_ls_hydrogen_treatment mixed
_refine_ls_matrix_type full
_refine_ls_number_parameters 158
_refine_ls_number_reflns 2361
_refine_ls_number_restraints 0
_refine_ls_restrained_S_all 1.125
_refine_ls_R_factor_all 0.0155
_refine_ls_R_factor_gt 0.0155
_refine_ls_shift/su_max 0.000
_refine_ls_shift/su_mean 0.000
_refine_ls_structure_factor_coef Fsqd
_refine_ls_weighting_details 'calc w=1/[\s^2^(Fo^2^)+(0.0273P)^2^+0.0514P] where P=(Fo^2^+2Fc^2^)/3'
_refine_ls_weighting_scheme calc
_refine_ls_wR_factor_gt 0.0401
_refine_ls_wR_factor_ref 0.0401
_reflns_number_gt 2361
_reflns_number_total 2361
_reflns_threshold_expression >2sigma(I)
_cod_data_source_file c0cc00728e.txt
_cod_data_source_block skd740_m
_cod_depositor_comments
;
The following automatic conversions were performed:

'_symmetry_cell_setting' value 'Triclinic' changed to 'triclinic'
according to /home/saulius/struct/CIF-dictionaries/cif_core.dic
dictionary named 'cif_core.dic' version 2.4.2 from 2011-04-26.

Automatic conversion script
Id: cif_fix_values 1891 2012-01-12 08:04:46Z andrius 
;
_cod_original_sg_symbol_H-M p-1
_cod_database_code 7212739

loop_
_symmetry_equiv_pos_as_xyz
'x, y, z'
'-x, -y, -z'

loop_
_atom_site_label
_atom_site_type_symbol
_atom_site_fract_x
_atom_site_fract_y
_atom_site_fract_z
_atom_site_U_iso_or_equiv
_atom_site_adp_type
_atom_site_occupancy
_atom_site_symmetry_multiplicity
_atom_site_calc_flag
_atom_site_refinement_flags
Au1 Au 1.0000 0.0000 0.5000 0.01100(5) Uani 1 2 d S
S3 S 1.35615(8) 0.89868(7) 0.19727(6) 0.01397(12) Uani 1 1 d .
S1 S 0.87028(8) 0.25215(7) 0.40750(6) 0.01350(12) Uani 1 1 d .
S2 S 1.27628(8) 0.12222(7) 0.47465(6) 0.01381(12) Uani 1 1 d .
N1 N 1.1539(3) 0.8277(2) 0.2129(2) 0.0138(4) Uani 1 1 d .
N2 N 1.4631(3) 0.7296(2) 0.2671(2) 0.0148(4) Uani 1 1 d .
C1 C 1.0519(3) 0.3888(3) 0.3702(2) 0.0116(4) Uani 1 1 d .
C6 C 1.0167(3) 0.5521(3) 0.3106(2) 0.0127(4) Uani 1 1 d .
H6 H 0.9004 0.5880 0.2924 0.015 Uiso 1 1 calc R
C5 C 1.1619(3) 0.6643(3) 0.2775(2) 0.0126(4) Uani 1 1 d .
C4 C 1.3395(3) 0.6078(3) 0.3080(2) 0.0133(5) Uani 1 1 d .
C3 C 1.3725(3) 0.4388(3) 0.3722(3) 0.0139(4) Uani 1 1 d .
H3 H 1.4868 0.4012 0.3943 0.017 Uiso 1 1 calc R
C2 C 1.2308(3) 0.3320(3) 0.4009(2) 0.0126(4) Uani 1 1 d .
O1 O 0.8037(3) 0.7896(2) 0.0341(2) 0.0189(4) Uani 1 1 d .
C7 C 0.8063(4) 0.6575(3) -0.0041(3) 0.0246(6) Uani 1 1 d .
H7A H 0.8902 0.6845 -0.0995 0.037 Uiso 1 1 calc R
H7B H 0.6839 0.6370 -0.0101 0.037 Uiso 1 1 calc R
H7C H 0.8467 0.5619 0.0716 0.037 Uiso 1 1 calc R
O2 O 0.7387(3) 1.0461(2) 0.1566(2) 0.0209(4) Uani 1 1 d .
C8 C 0.6680(4) 1.2046(3) 0.1226(3) 0.0214(5) Uani 1 1 d .
H8A H 0.7602 1.2739 0.1218 0.032 Uiso 1 1 calc R
H8B H 0.5585 1.1973 0.1974 0.032 Uiso 1 1 calc R
H8C H 0.6379 1.2494 0.0256 0.032 Uiso 1 1 calc R
Na1 Na 1.0000 1.0000 0.0000 0.0155(3) Uani 1 2 d S
H1A H 0.717(6) 0.773(5) 0.104(4) 0.036(10) Uiso 1 1 d .
H2A H 0.747(6) 1.006(5) 0.241(5) 0.050(12) Uiso 1 1 d .

loop_
_atom_site_aniso_label
_atom_site_aniso_U_11
_atom_site_aniso_U_22
_atom_site_aniso_U_33
_atom_site_aniso_U_23
_atom_site_aniso_U_13
_atom_site_aniso_U_12
Au1 0.01163(8) 0.00898(8) 0.01117(7) -0.00359(5) -0.00178(5) -0.00043(5)
S3 0.0133(3) 0.0107(3) 0.0158(3) -0.0042(2) -0.0020(2) -0.0015(2)
S1 0.0116(3) 0.0096(3) 0.0178(3) -0.0041(2) -0.0043(2) -0.0004(2)
S2 0.0118(3) 0.0098(3) 0.0177(3) -0.0040(2) -0.0037(2) -0.0001(2)
N1 0.0150(10) 0.0110(10) 0.0132(9) -0.0037(8) -0.0022(8) 0.0002(8)
N2 0.0125(10) 0.0140(10) 0.0160(9) -0.0052(8) -0.0022(8) -0.0007(8)
C1 0.0128(11) 0.0110(11) 0.0099(10) -0.0040(8) -0.0011(9) -0.0007(9)
C6 0.0125(11) 0.0124(11) 0.0114(10) -0.0036(9) -0.0030(9) 0.0003(8)
C5 0.0134(11) 0.0132(11) 0.0107(10) -0.0052(9) -0.0020(9) 0.0010(9)
C4 0.0131(12) 0.0141(12) 0.0120(10) -0.0058(9) -0.0008(9) -0.0007(9)
C3 0.0102(11) 0.0136(11) 0.0155(11) -0.0046(9) -0.0024(9) 0.0007(8)
C2 0.0143(12) 0.0109(11) 0.0107(10) -0.0037(8) -0.0010(9) 0.0002(9)
O1 0.0164(9) 0.0157(9) 0.0226(9) -0.0084(7) -0.0003(8) -0.0010(7)
C7 0.0256(14) 0.0238(14) 0.0295(14) -0.0163(11) -0.0069(11) 0.0029(11)
O2 0.0228(10) 0.0216(9) 0.0167(9) -0.0067(8) -0.0060(8) 0.0040(7)
C8 0.0209(13) 0.0215(13) 0.0217(12) -0.0099(10) -0.0038(10) 0.0002(10)
Na1 0.0134(6) 0.0124(6) 0.0183(6) -0.0042(5) -0.0042(5) 0.0006(5)

loop_
_atom_type_symbol
_atom_type_description
_atom_type_scat_dispersion_real
_atom_type_scat_dispersion_imag
_atom_type_scat_source
C C 0.0033 0.0016 'International Tables Vol C Tables 4.2.6.8 and 6.1.1.4'
Au Au -2.0133 8.8022 'International Tables Vol C Tables 4.2.6.8 and 6.1.1.4'
N N 0.0061 0.0033 'International Tables Vol C Tables 4.2.6.8 and 6.1.1.4'
Na Na 0.0362 0.0249 'International Tables Vol C Tables 4.2.6.8 and 6.1.1.4'
O O 0.0106 0.0060 'International Tables Vol C Tables 4.2.6.8 and 6.1.1.4'
S S 0.1246 0.1234 'International Tables Vol C Tables 4.2.6.8 and 6.1.1.4'
H H 0.0000 0.0000 'International Tables Vol C Tables 4.2.6.8 and 6.1.1.4'

loop_
_geom_angle_atom_site_label_1
_geom_angle_atom_site_label_2
_geom_angle_atom_site_label_3
_geom_angle
_geom_angle_site_symmetry_1
_geom_angle_site_symmetry_3
S2 Au1 S2 180.0 2_756 .
S2 Au1 S1 90.01(2) 2_756 2_756
S2 Au1 S1 89.99(2) . 2_756
S2 Au1 S1 89.99(2) 2_756 .
S2 Au1 S1 90.01(2) . .
S1 Au1 S1 179.999(1) 2_756 .
N1 S3 N2 100.29(11) . .
C1 S1 Au1 103.82(8) . .
C2 S2 Au1 103.88(8) . .
C5 N1 S3 106.59(16) . .
C5 N1 Na1 127.01(15) . .
S3 N1 Na1 114.02(10) . .
C4 N2 S3 106.59(16) . .
C6 C1 C2 121.1(2) . .
C6 C1 S1 117.48(18) . .
C2 C1 S1 121.39(17) . .
C1 C6 C5 118.4(2) . .
C1 C6 H6 120.8 . .
C5 C6 H6 120.8 . .
N1 C5 C6 126.1(2) . .
N1 C5 C4 113.4(2) . .
C6 C5 C4 120.4(2) . .
N2 C4 C3 126.4(2) . .
N2 C4 C5 113.1(2) . .
C3 C4 C5 120.5(2) . .
C2 C3 C4 118.2(2) . .
C2 C3 H3 120.9 . .
C4 C3 H3 120.9 . .
C3 C2 C1 121.3(2) . .
C3 C2 S2 117.75(18) . .
C1 C2 S2 120.89(17) . .
C7 O1 Na1 140.13(17) . .
C7 O1 H1A 107(3) . .
Na1 O1 H1A 111(3) . .
O1 C7 H7A 109.5 . .
O1 C7 H7B 109.5 . .
H7A C7 H7B 109.5 . .
O1 C7 H7C 109.5 . .
H7A C7 H7C 109.5 . .
H7B C7 H7C 109.5 . .
C8 O2 Na1 122.17(15) . .
C8 O2 H2A 108(3) . .
Na1 O2 H2A 112(3) . .
O2 C8 H8A 109.5 . .
O2 C8 H8B 109.5 . .
H8A C8 H8B 109.5 . .
O2 C8 H8C 109.5 . .
H8A C8 H8C 109.5 . .
H8B C8 H8C 109.5 . .
O1 Na1 O1 180.00(10) . 2_775
O1 Na1 O2 98.25(7) . 2_775
O1 Na1 O2 81.75(7) 2_775 2_775
O1 Na1 O2 81.75(7) . .
O1 Na1 O2 98.25(7) 2_775 .
O2 Na1 O2 180.0 2_775 .
O1 Na1 N1 95.58(6) . .
O1 Na1 N1 84.42(6) 2_775 .
O2 Na1 N1 85.82(7) 2_775 .
O2 Na1 N1 94.18(7) . .
O1 Na1 N1 84.41(6) . 2_775
O1 Na1 N1 95.59(6) 2_775 2_775
O2 Na1 N1 94.18(7) 2_775 2_775
O2 Na1 N1 85.82(7) . 2_775
N1 Na1 N1 180.0 . 2_775

loop_
_geom_bond_atom_site_label_1
_geom_bond_atom_site_label_2
_geom_bond_distance
_geom_bond_site_symmetry_2
Au1 S2 2.3085(6) 2_756
Au1 S2 2.3085(6) .
Au1 S1 2.3085(6) 2_756
Au1 S1 2.3085(6) .
S3 N1 1.621(2) .
S3 N2 1.627(2) .
S1 C1 1.761(2) .
S2 C2 1.767(2) .
N1 C5 1.346(3) .
N1 Na1 2.518(2) .
N2 C4 1.347(3) .
C1 C6 1.374(3) .
C1 C2 1.441(3) .
C6 C5 1.417(3) .
C6 H6 0.9300 .
C5 C4 1.430(3) .
C4 C3 1.417(3) .
C3 C2 1.376(3) .
C3 H3 0.9300 .
O1 C7 1.423(3) .
O1 Na1 2.3479(18) .
O1 H1A 0.80(4) .
C7 H7A 0.9600 .
C7 H7B 0.9600 .
C7 H7C 0.9600 .
O2 C8 1.427(3) .
O2 Na1 2.3511(19) .
O2 H2A 0.78(4) .
C8 H8A 0.9600 .
C8 H8B 0.9600 .
C8 H8C 0.9600 .
Na1 O1 2.3479(18) 2_775
Na1 O2 2.3511(19) 2_775
Na1 N1 2.518(2) 2_775

loop_
_geom_torsion_atom_site_label_1
_geom_torsion_atom_site_label_2
_geom_torsion_atom_site_label_3
_geom_torsion_atom_site_label_4
_geom_torsion
_geom_torsion_site_symmetry_1
_geom_torsion_site_symmetry_4
S2 Au1 S1 C1 -179.47(8) 2_756 .
S2 Au1 S1 C1 0.53(8) . .
S1 Au1 S1 C1 0(11) 2_756 .
S2 Au1 S2 C2 19(31) 2_756 .
S1 Au1 S2 C2 179.89(8) 2_756 .
S1 Au1 S2 C2 -0.11(8) . .
N2 S3 N1 C5 1.07(17) . .
N2 S3 N1 Na1 -144.05(10) . .
N1 S3 N2 C4 -0.74(17) . .
Au1 S1 C1 C6 179.00(16) . .
Au1 S1 C1 C2 -1.02(19) . .
C2 C1 C6 C5 1.0(3) . .
S1 C1 C6 C5 -179.00(16) . .
S3 N1 C5 C6 -178.96(19) . .
Na1 N1 C5 C6 -39.8(3) . .
S3 N1 C5 C4 -1.1(2) . .
Na1 N1 C5 C4 138.08(16) . .
C1 C6 C5 N1 176.8(2) . .
C1 C6 C5 C4 -1.0(3) . .
S3 N2 C4 C3 179.0(2) . .
S3 N2 C4 C5 0.2(2) . .
N1 C5 C4 N2 0.6(3) . .
C6 C5 C4 N2 178.62(19) . .
N1 C5 C4 C3 -178.3(2) . .
C6 C5 C4 C3 -0.3(3) . .
N2 C4 C3 C2 -177.3(2) . .
C5 C4 C3 C2 1.4(3) . .
C4 C3 C2 C1 -1.4(3) . .
C4 C3 C2 S2 177.74(17) . .
C6 C1 C2 C3 0.2(3) . .
S1 C1 C2 C3 -179.80(17) . .
C6 C1 C2 S2 -178.95(17) . .
S1 C1 C2 S2 1.1(3) . .
Au1 S2 C2 C3 -179.65(16) . .
Au1 S2 C2 C1 -0.48(19) . .
C7 O1 Na1 O1 144(9) . 2_775
C7 O1 Na1 O2 3.7(3) . 2_775
C7 O1 Na1 O2 -176.3(3) . .
C7 O1 Na1 N1 -82.9(3) . .
C7 O1 Na1 N1 97.1(3) . 2_775
C8 O2 Na1 O1 -132.52(18) . .
C8 O2 Na1 O1 47.48(18) . 2_775
C8 O2 Na1 O2 -113(26) . 2_775
C8 O2 Na1 N1 132.43(18) . .
C8 O2 Na1 N1 -47.57(18) . 2_775
C5 N1 Na1 O1 20.7(2) . .
S3 N1 Na1 O1 157.40(11) . .
C5 N1 Na1 O1 -159.3(2) . 2_775
S3 N1 Na1 O1 -22.60(11) . 2_775
C5 N1 Na1 O2 -77.16(19) . 2_775
S3 N1 Na1 O2 59.50(11) . 2_775
C5 N1 Na1 O2 102.84(19) . .
S3 N1 Na1 O2 -120.50(11) . .
C5 N1 Na1 N1 -5(24) . 2_775
S3 N1 Na1 N1 132(24) . 2_775
